data_4322543
loop_
_publ_author_name
'Peter A. Tanner'
'Thomas C. W. Mak'

_publ_section_title
;
 Synthesis, Structure, and Spectroscopy of Rare Earth Hypophosphites. 2.
 Uranyl Hypophosphite Monohydrate and Uranyl Hypophosphite-Hypophosphorous
 Acid (1/1)
;
_journal_name_full 'Inorganic Chemistry'
_journal_page_first 6024
_journal_page_last 6031
_journal_paper_doi 10.1021/ic990188r
_journal_volume 38
_journal_year 1999
_chemical_formula_sum 'H6 O6 P3 Yb'
_chemical_formula_weight 368.00
_chemical_name_systematic
; 
 ? 
;
_space_group_IT_number 12
_symmetry_cell_setting monoclinic
_symmetry_space_group_name_Hall '-C 2y'
_symmetry_space_group_name_H-M 'C 1 2/m 1'
_atom_sites_solution_hydrogens geom
_atom_sites_solution_primary direct
_atom_sites_solution_secondary difmap
_audit_creation_method SHELXL-97
_cell_angle_alpha 90.00
_cell_angle_beta 122.26(3)
_cell_angle_gamma 90.00
_cell_formula_units_Z 4
_cell_length_a 14.281(3)
_cell_length_b 5.6580(10)
_cell_length_c 12.006(2)
_cell_measurement_temperature 293(2)
_cell_volume 820.4(4)
_computing_structure_refinement 'SHELXL-97 (Sheldrick, 1997)'
_computing_structure_solution 'SHELXS-97 (Sheldrick, 1990)'
_diffrn_ambient_temperature 293(2)
_diffrn_measured_fraction_theta_full 0.997
_diffrn_measured_fraction_theta_max 0.997
_diffrn_radiation_monochromator graphite
_diffrn_radiation_source 'fine-focus sealed tube'
_diffrn_radiation_type MoK\a
_diffrn_radiation_wavelength 0.71073
_diffrn_reflns_av_R_equivalents 0.0185
_diffrn_reflns_av_sigmaI/netI 0.0383
_diffrn_reflns_limit_h_max 27
_diffrn_reflns_limit_h_min 0
_diffrn_reflns_limit_k_max 0
_diffrn_reflns_limit_k_min -10
_diffrn_reflns_limit_l_max 19
_diffrn_reflns_limit_l_min -22
_diffrn_reflns_number 3237
_diffrn_reflns_theta_full 42.50
_diffrn_reflns_theta_max 42.50
_diffrn_reflns_theta_min 2.86
_exptl_absorpt_coefficient_mu 11.960
_exptl_crystal_density_diffrn 2.980
_exptl_crystal_density_method 'not measured'
_exptl_crystal_F_000 676
_refine_diff_density_max 1.609
_refine_diff_density_min -2.544
_refine_diff_density_rms 0.253
_refine_ls_extinction_coef 0.0072(4)
_refine_ls_extinction_expression Fc^*^=kFc[1+0.001xFc^2^\l^3^/sin(2\q)]^-1/4^
_refine_ls_extinction_method SHELXL
_refine_ls_goodness_of_fit_ref 1.039
_refine_ls_hydrogen_treatment mixed
_refine_ls_matrix_type full
_refine_ls_number_parameters 70
_refine_ls_number_reflns 3149
_refine_ls_number_restraints 5
_refine_ls_restrained_S_all 1.038
_refine_ls_R_factor_all 0.0584
_refine_ls_R_factor_gt 0.0350
_refine_ls_shift/su_max 0.003
_refine_ls_shift/su_mean 0.000
_refine_ls_structure_factor_coef Fsqd
_refine_ls_weighting_details 'calc w=1/[\s^2^(Fo^2^)+(0.0480P)^2^+0.7199P] where P=(Fo^2^+2Fc^2^)/3'
_refine_ls_weighting_scheme calc
_refine_ls_wR_factor_gt 0.0943
_refine_ls_wR_factor_ref 0.1076
_reflns_number_gt 2091
_reflns_number_total 3149
_reflns_threshold_expression >2sigma(I)
_cod_data_source_file ic990188r_3.cif
_cod_data_source_block ybhyp3
_cod_original_cell_volume 820.4(3)
_cod_database_code 4322543

loop_
_symmetry_equiv_pos_as_xyz
'x, y, z'
'-x, y, -z'
'x+1/2, y+1/2, z'
'-x+1/2, y+1/2, -z'
'-x, -y, -z'
'x, -y, z'
'-x+1/2, -y+1/2, -z'
'x+1/2, -y+1/2, z'

loop_
_atom_site_label
_atom_site_type_symbol
_atom_site_fract_x
_atom_site_fract_y
_atom_site_fract_z
_atom_site_U_iso_or_equiv
_atom_site_adp_type
_atom_site_occupancy
_atom_site_symmetry_multiplicity
_atom_site_calc_flag
_atom_site_refinement_flags
_atom_site_disorder_assembly
_atom_site_disorder_group
Yb1 Yb 0.5000 0.0000 0.0000 0.02623(8) Uani 1 4 d S . .
Yb2 Yb 0.5000 0.0000 0.5000 0.02483(7) Uani 1 4 d S . .
P1 P 0.32204(11) 0.5000 -0.08788(14) 0.0316(3) Uani 1 2 d SD . .
O1 O 0.3819(2) 0.2762(5) -0.0227(3) 0.0471(7) Uani 1 1 d . . .
H1 H 0.213(3) 0.5000 -0.102(7) 0.050 Uiso 1 2 d SD . .
H2 H 0.300(6) 0.5000 -0.222(4) 0.050 Uiso 1 2 d SD . .
P2 P 0.41066(12) -0.5000 0.28524(13) 0.0313(3) Uani 1 2 d SD . .
O2 O 0.4109(2) -0.2755(5) 0.3508(3) 0.0439(7) Uani 1 1 d . . .
H3 H 0.502(3) -0.5000 0.263(5) 0.050 Uiso 1 2 d SD . .
H4 H 0.303(3) -0.5000 0.161(4) 0.050 Uiso 1 2 d SD . .
P3 P 0.65955(13) 0.0000 0.35365(15) 0.0531(5) Uani 1 2 d SD . .
O3 O 0.5755(5) 0.0000 0.2135(4) 0.0659(16) Uani 1 2 d S . .
O4 O 0.6283(3) 0.0000 0.4516(4) 0.0479(11) Uani 1 2 d S . .
H5 H 0.716(4) 0.229(7) 0.383(5) 0.080 Uiso 1 1 d D . .

loop_
_atom_site_aniso_label
_atom_site_aniso_U_11
_atom_site_aniso_U_22
_atom_site_aniso_U_33
_atom_site_aniso_U_23
_atom_site_aniso_U_13
_atom_site_aniso_U_12
Yb1 0.03087(13) 0.02011(11) 0.02532(12) 0.000 0.01340(10) 0.000
Yb2 0.03041(13) 0.02065(11) 0.02640(12) 0.000 0.01714(10) 0.000
P1 0.0314(6) 0.0251(5) 0.0385(6) 0.000 0.0189(5) 0.000
O1 0.0477(16) 0.0278(13) 0.0677(19) 0.0063(13) 0.0321(15) 0.0088(12)
P2 0.0402(6) 0.0243(5) 0.0308(5) 0.000 0.0199(5) 0.000
O2 0.0528(16) 0.0316(13) 0.0410(13) -0.0107(12) 0.0207(13) -0.0059(13)
P3 0.0328(6) 0.1012(16) 0.0291(6) 0.000 0.0192(6) 0.000
O3 0.072(3) 0.092(5) 0.0266(18) 0.000 0.021(2) 0.000
O4 0.039(2) 0.081(3) 0.0325(18) 0.000 0.0246(17) 0.000

loop_
_atom_type_symbol
_atom_type_description
_atom_type_scat_dispersion_real
_atom_type_scat_dispersion_imag
_atom_type_scat_source
O O 0.0106 0.0060 'International Tables Vol C Tables 4.2.6.8 and 6.1.1.4'
H H 0.0000 0.0000 'International Tables Vol C Tables 4.2.6.8 and 6.1.1.4'
P P 0.1023 0.0942 'International Tables Vol C Tables 4.2.6.8 and 6.1.1.4'
Yb Yb -0.3850 5.5486 'International Tables Vol C Tables 4.2.6.8 and 6.1.1.4'

loop_
_geom_angle_atom_site_label_1
_geom_angle_atom_site_label_2
_geom_angle_atom_site_label_3
_geom_angle
_geom_angle_site_symmetry_1
_geom_angle_site_symmetry_3
_geom_angle_publ_flag
O3 Yb1 O3 180.0(3) 5_655 . ?
O3 Yb1 O1 89.37(14) 5_655 6 ?
O3 Yb1 O1 90.63(14) . 6 ?
O3 Yb1 O1 90.63(14) 5_655 2_655 ?
O3 Yb1 O1 89.37(14) . 2_655 ?
O1 Yb1 O1 180.00(13) 6 2_655 ?
O3 Yb1 O1 89.37(14) 5_655 . ?
O3 Yb1 O1 90.63(13) . . ?
O1 Yb1 O1 90.20(16) 6 . ?
O1 Yb1 O1 89.80(16) 2_655 . ?
O3 Yb1 O1 90.63(14) 5_655 5_655 ?
O3 Yb1 O1 89.37(14) . 5_655 ?
O1 Yb1 O1 89.80(16) 6 5_655 ?
O1 Yb1 O1 90.20(16) 2_655 5_655 ?
O1 Yb1 O1 180.00(16) . 5_655 ?
O2 Yb2 O2 180.0 . 5_656 ?
O2 Yb2 O2 90.39(16) . 6 ?
O2 Yb2 O2 89.61(16) 5_656 6 ?
O2 Yb2 O2 89.61(16) . 2_656 ?
O2 Yb2 O2 90.39(16) 5_656 2_656 ?
O2 Yb2 O2 180.00(14) 6 2_656 ?
O2 Yb2 O4 89.21(11) . . ?
O2 Yb2 O4 90.79(11) 5_656 . ?
O2 Yb2 O4 89.21(11) 6 . ?
O2 Yb2 O4 90.79(11) 2_656 . ?
O2 Yb2 O4 90.79(11) . 5_656 ?
O2 Yb2 O4 89.21(11) 5_656 5_656 ?
O2 Yb2 O4 90.79(11) 6 5_656 ?
O2 Yb2 O4 89.21(11) 2_656 5_656 ?
O4 Yb2 O4 180.0 . 5_656 ?
O1 P1 O1 115.9(3) 6_565 . ?
P1 O1 Yb1 148.3(2) . . ?
O2 P2 O2 116.6(2) . 6_545 ?
P2 O2 Yb2 150.5(2) . . ?
O3 P3 O4 120.8(3) . . ?
P3 O3 Yb1 160.4(4) . . ?
P3 O4 Yb2 150.1(3) . . ?

loop_
_geom_bond_atom_site_label_1
_geom_bond_atom_site_label_2
_geom_bond_distance
_geom_bond_site_symmetry_2
_geom_bond_publ_flag
Yb1 O3 2.187(4) 5_655 ?
Yb1 O3 2.187(4) . ?
Yb1 O1 2.206(3) 6 ?
Yb1 O1 2.206(3) 2_655 ?
Yb1 O1 2.206(3) . ?
Yb1 O1 2.206(3) 5_655 ?
Yb2 O2 2.197(3) . ?
Yb2 O2 2.197(3) 5_656 ?
Yb2 O2 2.197(3) 6 ?
Yb2 O2 2.197(3) 2_656 ?
Yb2 O4 2.198(4) . ?
Yb2 O4 2.198(4) 5_656 ?
P1 O1 1.494(3) 6_565 ?
P1 O1 1.494(3) . ?
P2 O2 1.493(3) . ?
P2 O2 1.493(3) 6_545 ?
P3 O3 1.454(5) . ?
P3 O4 1.464(4) . ?
